data_4111177
loop_
_publ_author_name
'Shigehisa Akine'
'Takanori Taniguchi'
'Tatsuya Nabeshima'

_publ_contact_author_address
;
Tsukuba, Ibaraki 305-8571, Japan
;
_publ_contact_author_email nabesima@chem.tsukuba.ac.jp
_publ_contact_author_fax +81-29-853-4507
_publ_contact_author_name 'Tatsuya Nabeshima'
_publ_contact_author_phone +81-29-853-4507
_publ_section_title
;
 Helical Metallohost-Guest Complexes via Site-Selective Transmetalation of
 Homotrinuclear Complexes
;
_journal_name_full 'Journal of the American Chemical Society'
_journal_page_first 15765
_journal_page_last 15774
_journal_paper_doi 10.1021/ja0646702
_journal_volume 128
_journal_year 2006
_chemical_formula_moiety C36.50H45.50BaCl1.50N4O16.50Zn2
_chemical_formula_sum 'C36.5 H45.5 Ba Cl1.5 N4 O16.5 Zn2'
_chemical_formula_weight 1125.52
_chemical_name_common LZn2Ba(Et2O)(CHCl3)0.5(H2O)1.5
_chemical_name_systematic
; 
 ? 
;
_space_group_IT_number 2
_symmetry_cell_setting triclinic
_symmetry_space_group_name_Hall '-P 1'
_symmetry_space_group_name_H-M 'P -1'
_atom_sites_solution_hydrogens geom
_atom_sites_solution_primary direct
_atom_sites_solution_secondary difmap
_audit_creation_method SHELXL-97
_cell_angle_alpha 110.130(3)
_cell_angle_beta 105.072(3)
_cell_angle_gamma 106.476(3)
_cell_formula_units_Z 2
_cell_length_a 13.1572(5)
_cell_length_b 13.8486(12)
_cell_length_c 15.7800(9)
_cell_measurement_reflns_used 15657
_cell_measurement_temperature 180
_cell_measurement_theta_max 25.00
_cell_measurement_theta_min 2.36
_cell_volume 2375.8(3)
_computing_cell_refinement 'Rapid AUTO (Rigaku Corp.)'
_computing_data_collection 'Rapid AUTO (Rigaku Corp.)'
_computing_data_reduction 'Rapid AUTO (Rigaku Corp.)'
_computing_molecular_graphics ORTEP-3
_computing_publication_material ORTEP-3
_computing_structure_refinement 'SHELXL-97 (Sheldrick, 1997)'
_computing_structure_solution 'DIRDIF99 (Beurskens et al., 1999)'
_diffrn_ambient_temperature 180
_diffrn_measured_fraction_theta_full 0.978
_diffrn_measured_fraction_theta_max 0.978
_diffrn_measurement_device_type 'Rigaku R-AXIS Rapid'
_diffrn_measurement_method IP
_diffrn_radiation_monochromator graphite
_diffrn_radiation_source 'fine-focus sealed tube'
_diffrn_radiation_type MoK\a
_diffrn_radiation_wavelength 0.71069
_diffrn_reflns_av_R_equivalents 0.0777
_diffrn_reflns_av_sigmaI/netI 0.0591
_diffrn_reflns_limit_h_max 15
_diffrn_reflns_limit_h_min -15
_diffrn_reflns_limit_k_max 16
_diffrn_reflns_limit_k_min -16
_diffrn_reflns_limit_l_max 18
_diffrn_reflns_limit_l_min -18
_diffrn_reflns_number 15657
_diffrn_reflns_theta_full 25.00
_diffrn_reflns_theta_max 25.00
_diffrn_reflns_theta_min 2.36
_diffrn_standards_decay_% 0
_diffrn_standards_interval_count 0
_diffrn_standards_interval_time 0
_diffrn_standards_number 0
_exptl_absorpt_coefficient_mu 1.974
_exptl_absorpt_correction_T_max 0.6936
_exptl_absorpt_correction_T_min 0.5056
_exptl_absorpt_correction_type multi-scan
_exptl_absorpt_process_details 'Rapid AUTO (Rigaku Corp.)'
_exptl_crystal_colour yellow
_exptl_crystal_density_diffrn 1.573
_exptl_crystal_description prismatic
_exptl_crystal_F_000 1132
_exptl_crystal_size_max 0.40
_exptl_crystal_size_mid 0.20
_exptl_crystal_size_min 0.20
_refine_diff_density_max 1.706
_refine_diff_density_min -1.338
_refine_diff_density_rms 0.168
_refine_ls_extinction_method none
_refine_ls_goodness_of_fit_ref 1.063
_refine_ls_hydrogen_treatment constr
_refine_ls_matrix_type full
_refine_ls_number_parameters 580
_refine_ls_number_reflns 8187
_refine_ls_number_restraints 17
_refine_ls_restrained_S_all 1.063
_refine_ls_R_factor_all 0.0871
_refine_ls_R_factor_gt 0.0747
_refine_ls_shift/su_max 0.000
_refine_ls_shift/su_mean 0.000
_refine_ls_structure_factor_coef Fsqd
_refine_ls_weighting_details 'calc w=1/[\s^2^(Fo^2^)+(0.0941P)^2^+15.6052P] where P=(Fo^2^+2Fc^2^)/3'
_refine_ls_weighting_scheme calc
_refine_ls_wR_factor_gt 0.1928
_refine_ls_wR_factor_ref 0.2014
_reflns_number_gt 6782
_reflns_number_total 8187
_reflns_threshold_expression >2sigma(I)
_cod_data_source_file ja0646702si20060630_084335.cif
_cod_data_source_block LZn2Ba
_cod_original_formula_sum 'C36.50 H45.50 Ba Cl1.50 N4 O16.50 Zn2'
_cod_database_code 4111177

loop_
_symmetry_equiv_pos_as_xyz
'x, y, z'
'-x, -y, -z'

loop_
_atom_site_label
_atom_site_type_symbol
_atom_site_fract_x
_atom_site_fract_y
_atom_site_fract_z
_atom_site_U_iso_or_equiv
_atom_site_adp_type
_atom_site_occupancy
_atom_site_symmetry_multiplicity
_atom_site_calc_flag
_atom_site_refinement_flags
_atom_site_disorder_assembly
_atom_site_disorder_group
Ba1 Ba 0.27020(4) -0.01350(4) 0.25017(3) 0.03991(18) Uani 1 1 d . . .
Zn1 Zn 0.23425(7) 0.03813(8) 0.48101(6) 0.0391(2) Uani 1 1 d . . .
Zn2 Zn 0.06511(8) -0.24400(8) 0.01359(6) 0.0436(3) Uani 1 1 d . . .
C1 C 0.5325(6) 0.1658(6) 0.6018(5) 0.0398(17) Uani 1 1 d . . .
C2 C 0.4835(6) 0.1139(6) 0.4997(5) 0.0393(16) Uani 1 1 d . . .
C3 C 0.5595(7) 0.1242(7) 0.4514(6) 0.0448(18) Uani 1 1 d . . .
C4 C 0.6749(7) 0.1804(7) 0.5009(6) 0.0464(19) Uani 1 1 d . . .
H1 H 0.7235 0.1848 0.4658 0.056 Uiso 1 1 calc R . .
C5 C 0.7233(8) 0.2325(7) 0.6041(7) 0.052(2) Uani 1 1 d . . .
H2 H 0.8046 0.2734 0.6387 0.063 Uiso 1 1 calc R . .
C6 C 0.6549(7) 0.2250(7) 0.6547(6) 0.0470(19) Uani 1 1 d . . .
H3 H 0.6879 0.2586 0.7245 0.056 Uiso 1 1 calc R . .
O1 O 0.3719(4) 0.0585(5) 0.4470(4) 0.0409(12) Uani 1 1 d . . .
O2 O 0.5038(5) 0.0713(5) 0.3493(4) 0.0498(14) Uani 1 1 d . . .
C7 C 0.5738(7) 0.0748(9) 0.2935(6) 0.053(2) Uani 1 1 d . . .
H4 H 0.6150 0.1532 0.3072 0.080 Uiso 1 1 calc R . .
H5 H 0.5245 0.0298 0.2232 0.080 Uiso 1 1 calc R . .
H6 H 0.6298 0.0441 0.3118 0.080 Uiso 1 1 calc R . .
C8 C 0.4664(7) 0.1672(7) 0.6628(6) 0.0431(18) Uani 1 1 d . . .
H7 H 0.5089 0.1980 0.7316 0.052 Uiso 1 1 calc R . .
N1 N 0.3576(6) 0.1313(6) 0.6329(5) 0.0432(15) Uani 1 1 d . . .
O3 O 0.3271(5) 0.1577(6) 0.7166(4) 0.0544(15) Uani 1 1 d . . .
C9 C 0.2082(7) 0.1392(8) 0.6872(6) 0.0484(19) Uani 1 1 d . . .
H8 H 0.1823 0.1449 0.6250 0.058 Uiso 1 1 calc R . .
H9 H 0.1997 0.1987 0.7380 0.058 Uiso 1 1 calc R . .
C10 C 0.1337(8) 0.0268(8) 0.6728(6) 0.055(2) Uani 1 1 d . . .
H10 H 0.1490 0.0271 0.7378 0.066 Uiso 1 1 calc R . .
H11 H 0.0518 0.0139 0.6439 0.066 Uiso 1 1 calc R . .
O4 O 0.1516(5) -0.0649(5) 0.6101(4) 0.0516(14) Uani 1 1 d . . .
N2 N 0.1232(6) -0.0749(6) 0.5121(5) 0.0437(15) Uani 1 1 d . . .
C11 C 0.0412(7) -0.1752(7) 0.4514(6) 0.0410(17) Uani 1 1 d . . .
H12 H 0.0045 -0.2169 0.4800 0.049 Uiso 1 1 calc R . .
C12 C 0.0008(7) -0.2289(7) 0.3462(6) 0.0431(18) Uani 1 1 d . . .
C13 C 0.0536(6) -0.1807(7) 0.2955(6) 0.0405(17) Uani 1 1 d . . .
C14 C 0.0202(6) -0.2460(7) 0.1926(5) 0.0393(17) Uani 1 1 d . . .
C15 C -0.0682(7) -0.3553(7) 0.1436(6) 0.0457(18) Uani 1 1 d . . .
C16 C -0.1216(7) -0.3998(7) 0.1974(7) 0.053(2) Uani 1 1 d . . .
H13 H -0.1822 -0.4734 0.1638 0.063 Uiso 1 1 calc R . .
C17 C -0.0885(7) -0.3403(8) 0.2947(7) 0.050(2) Uani 1 1 d . . .
H14 H -0.1246 -0.3725 0.3292 0.060 Uiso 1 1 calc R . .
O5 O 0.1362(4) -0.0799(5) 0.3391(4) 0.0425(12) Uani 1 1 d . . .
O6 O 0.0752(4) -0.1983(5) 0.1494(4) 0.0425(12) Uani 1 1 d . . .
C18 C -0.1034(7) -0.4286(7) 0.0416(7) 0.051(2) Uani 1 1 d . . .
H15 H -0.1604 -0.5029 0.0160 0.061 Uiso 1 1 calc R . .
N3 N -0.0649(6) -0.4031(6) -0.0187(5) 0.0488(17) Uani 1 1 d . . .
O7 O -0.1163(6) -0.5007(5) -0.1117(4) 0.0623(17) Uani 1 1 d . . .
C19 C -0.0771(9) -0.4742(8) -0.1808(6) 0.059(2) Uani 1 1 d . . .
H16 H -0.0805 -0.5435 -0.2306 0.071 Uiso 1 1 calc R . .
H17 H 0.0046 -0.4189 -0.1459 0.071 Uiso 1 1 calc R . .
C20 C -0.1457(9) -0.4273(8) -0.2317(7) 0.065(3) Uani 1 1 d . . .
H18 H -0.1123 -0.4099 -0.2769 0.078 Uiso 1 1 calc R . .
H19 H -0.2253 -0.4862 -0.2723 0.078 Uiso 1 1 calc R . .
O8 O -0.1515(5) -0.3278(5) -0.1688(5) 0.0594(16) Uani 1 1 d . . .
N4 N -0.0387(6) -0.2383(6) -0.1082(5) 0.0471(16) Uani 1 1 d . . .
C21 C -0.0290(7) -0.1536(7) -0.1282(6) 0.0455(19) Uani 1 1 d . . .
H20 H -0.0911 -0.1643 -0.1824 0.055 Uiso 1 1 calc R . .
C22 C 0.0670(7) -0.0453(7) -0.0760(6) 0.0418(17) Uani 1 1 d . . .
C23 C 0.1545(7) -0.0117(7) 0.0164(6) 0.0408(17) Uani 1 1 d . . .
C24 C 0.2397(8) 0.0994(7) 0.0636(6) 0.0472(19) Uani 1 1 d . . .
C25 C 0.2408(8) 0.1724(8) 0.0226(7) 0.052(2) Uani 1 1 d . . .
H21 H 0.3002 0.2466 0.0563 0.062 Uiso 1 1 calc R . .
C26 C 0.1542(9) 0.1376(9) -0.0689(7) 0.060(2) Uani 1 1 d . . .
H22 H 0.1555 0.1871 -0.0983 0.072 Uiso 1 1 calc R . .
C27 C 0.0691(8) 0.0326(8) -0.1145(6) 0.048(2) Uani 1 1 d . . .
H23 H 0.0085 0.0105 -0.1748 0.058 Uiso 1 1 calc R . .
O9 O 0.1585(5) -0.0770(5) 0.0597(4) 0.0456(13) Uani 1 1 d . . .
O10 O 0.3187(5) 0.1273(5) 0.1554(4) 0.0552(15) Uani 1 1 d . . .
C28 C 0.3985(10) 0.2407(9) 0.2124(8) 0.081(3) Uani 1 1 d . . .
H24 H 0.4505 0.2595 0.1803 0.121 Uiso 1 1 calc R . .
H25 H 0.4437 0.2520 0.2778 0.121 Uiso 1 1 calc R . .
H26 H 0.3570 0.2897 0.2187 0.121 Uiso 1 1 calc R . .
O11 O 0.2090(5) 0.1522(5) 0.3389(5) 0.0539(15) Uani 1 1 d . . .
O12 O 0.1814(5) 0.1575(5) 0.4746(4) 0.0470(13) Uani 1 1 d . . .
C29 C 0.1812(7) 0.1908(7) 0.4080(6) 0.0478(19) Uani 1 1 d . . .
C30 C 0.1395(12) 0.2822(11) 0.4144(9) 0.077(3) Uani 1 1 d . . .
H27 H 0.1152 0.2820 0.3501 0.116 Uiso 1 1 calc R . .
H28 H 0.2021 0.3555 0.4633 0.116 Uiso 1 1 calc R . .
H29 H 0.0739 0.2688 0.4339 0.116 Uiso 1 1 calc R . .
O13 O 0.3237(5) -0.1733(5) 0.1401(5) 0.0573(15) Uani 1 1 d . . .
O14 O 0.1867(5) -0.2938(5) -0.0100(4) 0.0530(14) Uani 1 1 d . . .
C31 C 0.2912(7) -0.2459(7) 0.0562(6) 0.051(2) Uani 1 1 d . . .
C32 C 0.3790(9) -0.2821(10) 0.0230(9) 0.075(3) Uani 1 1 d . . .
H30 H 0.3688 -0.2848 -0.0417 0.112 Uiso 1 1 calc R . .
H31 H 0.3674 -0.3570 0.0187 0.112 Uiso 1 1 calc R . .
H32 H 0.4572 -0.2277 0.0706 0.112 Uiso 1 1 calc R . .
Cl1 Cl 0.3970(16) 0.472(3) 0.735(3) 0.45(3) Uani 0.50 1 d PD A -1
Cl2 Cl 0.6120(13) 0.4800(13) 0.8428(16) 0.211(7) Uani 0.50 1 d PD A -1
Cl3 Cl 0.430(2) 0.445(3) 0.925(2) 0.54(4) Uani 0.50 1 d PD A -1
C33 C 0.467(2) 0.439(4) 0.825(3) 0.149(15) Uiso 0.50 1 d PD A -1
H33 H 0.4379 0.3559 0.7854 0.179 Uiso 0.50 1 calc PR A -1
C34 C 0.539(3) 0.411(3) 0.541(2) 0.128(12) Uiso 0.50 1 d PD B 2
H34 H 0.4885 0.3842 0.4723 0.192 Uiso 0.50 1 calc PR B 2
H35 H 0.5771 0.3610 0.5455 0.192 Uiso 0.50 1 calc PR B 2
H36 H 0.5973 0.4878 0.5657 0.192 Uiso 0.50 1 calc PR B 2
C35 C 0.469(2) 0.414(3) 0.6008(17) 0.100(8) Uiso 0.50 1 d PD B 2
H37 H 0.4279 0.4614 0.5921 0.120 Uiso 0.50 1 calc PR B 2
H38 H 0.4101 0.3361 0.5741 0.120 Uiso 0.50 1 calc PR B 2
O15 O 0.527(2) 0.452(2) 0.6989(17) 0.151(9) Uiso 0.50 1 d PD B 2
C36 C 0.478(3) 0.456(4) 0.766(2) 0.149(15) Uiso 0.50 1 d PD B 2
H39 H 0.4376 0.3785 0.7555 0.179 Uiso 0.50 1 calc PR B 2
H40 H 0.4185 0.4862 0.7523 0.179 Uiso 0.50 1 calc PR B 2
C37 C 0.559(7) 0.526(11) 0.871(2) 0.49(11) Uiso 0.50 1 d PD B 2
H41 H 0.5167 0.5197 0.9129 0.739 Uiso 0.50 1 calc PR B 2
H42 H 0.5931 0.6054 0.8840 0.739 Uiso 0.50 1 calc PR B 2
H43 H 0.6200 0.5000 0.8848 0.739 Uiso 0.50 1 calc PR B 2
C38 C 0.463(3) -0.004(4) -0.010(4) 0.151(16) Uiso 0.50 1 d PD C -1
H44 H 0.4324 -0.0813 -0.0625 0.227 Uiso 0.50 1 calc PR C -1
H45 H 0.4459 0.0448 -0.0384 0.227 Uiso 0.50 1 calc PR C -1
H46 H 0.4273 -0.0042 0.0372 0.227 Uiso 0.50 1 calc PR C -1
C39 C 0.594(3) 0.039(3) 0.042(3) 0.171(19) Uiso 0.50 1 d PD C -1
H47 H 0.6117 -0.0145 0.0658 0.205 Uiso 0.50 1 calc PR C -1
H48 H 0.6306 0.0433 -0.0043 0.205 Uiso 0.50 1 calc PR C -1
O16 O 0.6386(17) 0.1439(17) 0.1212(15) 0.109(6) Uiso 0.50 1 d PD C -1
C40 C 0.759(2) 0.195(2) 0.179(3) 0.121(13) Uiso 0.50 1 d PD C -1
H49 H 0.8017 0.1862 0.1352 0.145 Uiso 0.50 1 calc PR C -1
H50 H 0.7779 0.1576 0.2204 0.145 Uiso 0.50 1 calc PR C -1
C41 C 0.796(3) 0.318(2) 0.243(2) 0.120(12) Uiso 0.50 1 d PD C -1
H51 H 0.8794 0.3538 0.2816 0.180 Uiso 0.50 1 calc PR C -1
H52 H 0.7554 0.3267 0.2873 0.180 Uiso 0.50 1 calc PR C -1
H53 H 0.7767 0.3549 0.2015 0.180 Uiso 0.50 1 calc PR C -1
O17 O 0.184(3) -0.202(4) -0.227(3) 0.22(2) Uani 0.50 1 d P D 3
O19 O 1.092(5) 0.550(4) 0.493(3) 0.30(3) Uani 0.50 1 d P E 2
O18 O 0.790(9) 0.354(8) 0.317(9) 0.69(11) Uani 0.50 1 d P F 2

loop_
_atom_site_aniso_label
_atom_site_aniso_U_11
_atom_site_aniso_U_22
_atom_site_aniso_U_33
_atom_site_aniso_U_23
_atom_site_aniso_U_13
_atom_site_aniso_U_12
Ba1 0.0325(3) 0.0432(3) 0.0304(3) 0.0147(2) 0.00681(18) 0.0050(2)
Zn1 0.0316(4) 0.0463(5) 0.0329(5) 0.0180(4) 0.0093(4) 0.0103(4)
Zn2 0.0407(5) 0.0418(5) 0.0318(5) 0.0143(4) 0.0049(4) 0.0064(4)
C1 0.036(4) 0.038(4) 0.035(4) 0.013(3) 0.007(3) 0.010(3)
C2 0.037(4) 0.039(4) 0.035(4) 0.016(3) 0.010(3) 0.012(3)
C3 0.033(4) 0.050(5) 0.036(4) 0.016(4) 0.006(3) 0.008(3)
C4 0.036(4) 0.047(5) 0.048(5) 0.021(4) 0.011(4) 0.014(4)
C5 0.040(4) 0.049(5) 0.053(5) 0.018(4) 0.010(4) 0.013(4)
C6 0.032(4) 0.046(4) 0.042(4) 0.012(4) 0.003(3) 0.010(3)
O1 0.029(3) 0.052(3) 0.028(3) 0.015(2) 0.004(2) 0.009(2)
O2 0.038(3) 0.060(4) 0.039(3) 0.017(3) 0.014(2) 0.012(3)
C7 0.043(4) 0.071(6) 0.044(5) 0.028(4) 0.018(4) 0.017(4)
C8 0.035(4) 0.045(4) 0.036(4) 0.015(3) 0.004(3) 0.013(3)
N1 0.043(4) 0.055(4) 0.030(3) 0.017(3) 0.015(3) 0.020(3)
O3 0.048(3) 0.070(4) 0.037(3) 0.018(3) 0.016(3) 0.022(3)
C9 0.044(4) 0.065(5) 0.043(4) 0.025(4) 0.020(4) 0.027(4)
C10 0.051(5) 0.074(6) 0.039(4) 0.021(4) 0.024(4) 0.023(5)
O4 0.052(3) 0.068(4) 0.038(3) 0.029(3) 0.019(3) 0.023(3)
N2 0.042(4) 0.059(4) 0.038(3) 0.024(3) 0.020(3) 0.024(3)
C11 0.037(4) 0.047(4) 0.041(4) 0.023(4) 0.016(3) 0.015(4)
C12 0.036(4) 0.055(5) 0.045(4) 0.028(4) 0.017(3) 0.021(4)
C13 0.033(4) 0.048(4) 0.039(4) 0.021(4) 0.010(3) 0.017(3)
C14 0.030(4) 0.046(4) 0.036(4) 0.022(3) 0.005(3) 0.011(3)
C15 0.035(4) 0.044(4) 0.044(4) 0.019(4) 0.009(3) 0.005(3)
C16 0.039(4) 0.045(5) 0.058(5) 0.022(4) 0.016(4) 0.000(4)
C17 0.038(4) 0.055(5) 0.055(5) 0.028(4) 0.019(4) 0.012(4)
O5 0.034(3) 0.046(3) 0.036(3) 0.019(2) 0.011(2) 0.004(2)
O6 0.040(3) 0.047(3) 0.026(2) 0.016(2) 0.007(2) 0.005(2)
C18 0.039(4) 0.038(4) 0.057(5) 0.023(4) 0.005(4) 0.002(3)
N3 0.045(4) 0.038(4) 0.043(4) 0.013(3) 0.005(3) 0.008(3)
O7 0.071(4) 0.042(3) 0.039(3) 0.009(3) 0.008(3) 0.002(3)
C19 0.062(6) 0.050(5) 0.034(4) 0.005(4) 0.008(4) 0.011(4)
C20 0.071(6) 0.052(5) 0.043(5) 0.017(4) 0.005(4) 0.008(5)
O8 0.046(3) 0.052(4) 0.048(3) 0.016(3) -0.004(3) 0.007(3)
N4 0.037(3) 0.048(4) 0.033(3) 0.012(3) 0.001(3) 0.006(3)
C21 0.049(5) 0.055(5) 0.036(4) 0.021(4) 0.016(4) 0.027(4)
C22 0.042(4) 0.051(5) 0.032(4) 0.018(3) 0.015(3) 0.020(4)
C23 0.039(4) 0.049(4) 0.037(4) 0.023(4) 0.016(3) 0.016(4)
C24 0.052(5) 0.047(5) 0.042(4) 0.019(4) 0.021(4) 0.018(4)
C25 0.058(5) 0.046(5) 0.052(5) 0.026(4) 0.023(4) 0.016(4)
C26 0.068(6) 0.065(6) 0.064(6) 0.041(5) 0.030(5) 0.031(5)
C27 0.053(5) 0.064(5) 0.038(4) 0.028(4) 0.018(4) 0.030(4)
O9 0.046(3) 0.042(3) 0.037(3) 0.022(2) 0.004(2) 0.010(2)
O10 0.052(3) 0.047(3) 0.042(3) 0.018(3) 0.004(3) 0.003(3)
C28 0.074(7) 0.055(6) 0.059(6) 0.018(5) -0.008(5) -0.003(5)
O11 0.055(4) 0.061(4) 0.052(4) 0.030(3) 0.023(3) 0.024(3)
O12 0.042(3) 0.051(3) 0.049(3) 0.026(3) 0.014(3) 0.019(3)
C29 0.044(4) 0.047(5) 0.045(5) 0.023(4) 0.013(4) 0.010(4)
C30 0.110(9) 0.091(8) 0.086(8) 0.066(7) 0.060(7) 0.064(8)
O13 0.054(4) 0.058(4) 0.047(4) 0.017(3) 0.012(3) 0.021(3)
O14 0.046(3) 0.054(3) 0.046(3) 0.018(3) 0.013(3) 0.014(3)
C31 0.044(5) 0.043(5) 0.046(5) 0.014(4) 0.010(4) 0.009(4)
C32 0.058(6) 0.066(6) 0.073(7) 0.007(5) 0.022(5) 0.022(5)
Cl1 0.118(12) 0.45(4) 0.76(7) 0.46(5) 0.04(2) -0.010(18)
Cl2 0.158(12) 0.144(10) 0.31(2) 0.100(13) 0.082(14) 0.053(9)
Cl3 0.31(3) 0.63(7) 0.35(4) -0.12(4) -0.02(3) 0.32(4)
O17 0.10(2) 0.37(6) 0.16(3) 0.05(3) 0.09(2) 0.11(3)
O19 0.33(6) 0.26(5) 0.21(4) -0.05(4) 0.10(4) 0.16(5)
O18 0.51(14) 0.46(12) 0.8(2) 0.26(14) 0.35(15) -0.21(11)

loop_
_atom_type_symbol
_atom_type_description
_atom_type_scat_dispersion_real
_atom_type_scat_dispersion_imag
_atom_type_scat_source
C C 0.0033 0.0016 'International Tables Vol C Tables 4.2.6.8 and 6.1.1.4'
H H 0.0000 0.0000 'International Tables Vol C Tables 4.2.6.8 and 6.1.1.4'
N N 0.0061 0.0033 'International Tables Vol C Tables 4.2.6.8 and 6.1.1.4'
O O 0.0106 0.0060 'International Tables Vol C Tables 4.2.6.8 and 6.1.1.4'
Zn Zn 0.2839 1.4301 'International Tables Vol C Tables 4.2.6.8 and 6.1.1.4'
Ba Ba -0.3244 2.2819 'International Tables Vol C Tables 4.2.6.8 and 6.1.1.4'
Cl Cl 0.1484 0.1585 'International Tables Vol C Tables 4.2.6.8 and 6.1.1.4'

loop_
_geom_angle_atom_site_label_1
_geom_angle_atom_site_label_2
_geom_angle_atom_site_label_3
_geom_angle
O6 Ba1 O9 61.67(16)
O6 Ba1 O5 59.17(16)
O9 Ba1 O5 114.90(17)
O6 Ba1 O13 74.46(19)
O9 Ba1 O13 70.05(19)
O5 Ba1 O13 115.37(19)
O6 Ba1 O11 105.07(18)
O9 Ba1 O11 102.69(18)
O5 Ba1 O11 69.97(18)
O13 Ba1 O11 172.15(19)
O6 Ba1 O1 117.48(15)
O9 Ba1 O1 175.41(17)
O5 Ba1 O1 62.44(15)
O13 Ba1 O1 114.34(18)
O11 Ba1 O1 73.00(17)
O6 Ba1 O2 145.45(18)
O9 Ba1 O2 126.26(17)
O5 Ba1 O2 117.58(16)
O13 Ba1 O2 77.98(18)
O11 Ba1 O2 105.02(19)
O1 Ba1 O2 57.29(16)
O6 Ba1 O10 116.15(16)
O9 Ba1 O10 55.80(16)
O5 Ba1 O10 143.83(18)
O13 Ba1 O10 95.0(2)
O11 Ba1 O10 78.13(19)
O1 Ba1 O10 123.75(16)
O2 Ba1 O10 86.43(18)
O6 Ba1 Zn2 32.18(11)
O9 Ba1 Zn2 33.75(12)
O5 Ba1 Zn2 91.25(11)
O13 Ba1 Zn2 57.07(13)
O11 Ba1 Zn2 118.52(13)
O1 Ba1 Zn2 147.02(12)
O2 Ba1 Zn2 134.26(12)
O10 Ba1 Zn2 89.23(11)
O6 Ba1 Zn1 92.37(11)
O9 Ba1 Zn1 143.67(13)
O5 Ba1 Zn1 33.24(11)
O13 Ba1 Zn1 130.26(14)
O11 Ba1 Zn1 57.42(13)
O1 Ba1 Zn1 32.49(11)
O2 Ba1 Zn1 89.74(12)
O10 Ba1 Zn1 132.60(13)
Zn2 Ba1 Zn1 124.49(2)
O12 Zn1 O1 108.6(2)
O12 Zn1 O5 97.4(2)
O1 Zn1 O5 88.1(2)
O12 Zn1 N2 111.4(2)
O1 Zn1 N2 139.8(2)
O5 Zn1 N2 83.6(2)
O12 Zn1 N1 97.8(2)
O1 Zn1 N1 85.6(2)
O5 Zn1 N1 164.7(2)
N2 Zn1 N1 92.3(3)
O12 Zn1 Ba1 90.81(17)
O1 Zn1 Ba1 47.14(14)
O5 Zn1 Ba1 46.24(14)
N2 Zn1 Ba1 128.06(19)
N1 Zn1 Ba1 131.89(18)
O6 Zn2 O14 113.7(2)
O6 Zn2 O9 85.6(2)
O14 Zn2 O9 96.0(2)
O6 Zn2 N4 133.3(3)
O14 Zn2 N4 112.8(3)
O9 Zn2 N4 85.2(2)
O6 Zn2 N3 84.8(2)
O14 Zn2 N3 99.6(3)
O9 Zn2 N3 163.9(3)
N4 Zn2 N3 92.0(3)
O6 Zn2 Ba1 45.73(15)
O14 Zn2 Ba1 91.52(17)
O9 Zn2 Ba1 46.65(15)
N4 Zn2 Ba1 128.9(2)
N3 Zn2 Ba1 128.85(19)
C2 C1 C6 120.9(7)
C2 C1 C8 124.1(7)
C6 C1 C8 115.0(7)
O1 C2 C1 123.7(7)
O1 C2 C3 119.2(7)
C1 C2 C3 117.1(7)
C4 C3 O2 124.1(8)
C4 C3 C2 122.3(8)
O2 C3 C2 113.6(6)
C3 C4 C5 120.0(8)
C3 C4 H1 120.0
C5 C4 H1 120.0
C6 C5 C4 120.5(8)
C6 C5 H2 119.8
C4 C5 H2 119.8
C5 C6 C1 119.2(8)
C5 C6 H3 120.4
C1 C6 H3 120.4
C2 O1 Zn1 133.3(5)
C2 O1 Ba1 124.5(5)
Zn1 O1 Ba1 100.37(18)
C3 O2 C7 117.9(6)
C3 O2 Ba1 123.9(5)
C7 O2 Ba1 117.7(5)
O2 C7 H4 109.5
O2 C7 H5 109.5
H4 C7 H5 109.5
O2 C7 H6 109.5
H4 C7 H6 109.5
H5 C7 H6 109.5
N1 C8 C1 126.1(7)
N1 C8 H7 116.9
C1 C8 H7 116.9
C8 N1 O3 108.9(6)
C8 N1 Zn1 126.5(5)
O3 N1 Zn1 124.6(5)
C9 O3 N1 110.5(6)
O3 C9 C10 112.1(7)
O3 C9 H8 109.2
C10 C9 H8 109.2
O3 C9 H9 109.2
C10 C9 H9 109.2
H8 C9 H9 107.9
O4 C10 C9 113.5(7)
O4 C10 H10 108.9
C9 C10 H10 108.9
O4 C10 H11 108.9
C9 C10 H11 108.9
H10 C10 H11 107.7
N2 O4 C10 111.7(6)
C11 N2 O4 107.8(6)
C11 N2 Zn1 128.7(5)
O4 N2 Zn1 121.2(5)
N2 C11 C12 126.8(7)
N2 C11 H12 116.6
C12 C11 H12 116.6
C13 C12 C17 120.2(8)
C13 C12 C11 122.3(7)
C17 C12 C11 117.1(7)
O5 C13 C12 122.7(7)
O5 C13 C14 118.0(7)
C12 C13 C14 119.2(7)
O6 C14 C15 123.8(7)
O6 C14 C13 116.8(7)
C15 C14 C13 119.4(7)
C14 C15 C16 119.5(8)
C14 C15 C18 123.1(8)
C16 C15 C18 117.3(7)
C17 C16 C15 121.6(8)
C17 C16 H13 119.2
C15 C16 H13 119.2
C16 C17 C12 120.1(8)
C16 C17 H14 120.0
C12 C17 H14 120.0
C13 O5 Zn1 135.4(5)
C13 O5 Ba1 120.9(5)
Zn1 O5 Ba1 100.52(19)
C14 O6 Zn2 134.8(5)
C14 O6 Ba1 122.2(4)
Zn2 O6 Ba1 102.1(2)
N3 C18 C15 126.0(8)
N3 C18 H15 117.0
C15 C18 H15 117.0
C18 N3 O7 109.0(7)
C18 N3 Zn2 127.2(6)
O7 N3 Zn2 123.7(5)
N3 O7 C19 110.3(6)
O7 C19 C20 113.5(9)
O7 C19 H16 108.9
C20 C19 H16 108.9
O7 C19 H17 108.9
C20 C19 H17 108.9
H16 C19 H17 107.7
O8 C20 C19 115.4(8)
O8 C20 H18 108.4
C19 C20 H18 108.4
O8 C20 H19 108.4
C19 C20 H19 108.4
H18 C20 H19 107.5
C20 O8 N4 111.4(7)
C21 N4 O8 110.2(6)
C21 N4 Zn2 129.2(6)
O8 N4 Zn2 118.8(5)
N4 C21 C22 125.9(8)
N4 C21 H20 117.0
C22 C21 H20 117.0
C27 C22 C23 119.4(8)
C27 C22 C21 118.3(7)
C23 C22 C21 122.2(7)
O9 C23 C24 119.1(7)
O9 C23 C22 124.1(7)
C24 C23 C22 116.8(7)
C25 C24 O10 124.4(8)
C25 C24 C23 122.2(8)
O10 C24 C23 113.3(7)
C24 C25 C26 120.2(8)
C24 C25 H21 119.9
C26 C25 H21 119.9
C27 C26 C25 118.9(8)
C27 C26 H22 120.5
C25 C26 H22 120.5
C26 C27 C22 122.4(8)
C26 C27 H23 118.8
C22 C27 H23 118.8
C23 O9 Zn2 132.1(5)
C23 O9 Ba1 127.4(5)
Zn2 O9 Ba1 99.6(2)
C24 O10 C28 116.8(7)
C24 O10 Ba1 120.1(5)
C28 O10 Ba1 119.5(6)
O10 C28 H24 109.5
O10 C28 H25 109.5
H24 C28 H25 109.5
O10 C28 H26 109.5
H24 C28 H26 109.5
H25 C28 H26 109.5
C29 O11 Ba1 142.6(6)
C29 O12 Zn1 122.9(6)
O11 C29 O12 125.8(8)
O11 C29 C30 118.1(8)
O12 C29 C30 116.0(8)
C29 C30 H27 109.5
C29 C30 H28 109.5
H27 C30 H28 109.5
C29 C30 H29 109.5
H27 C30 H29 109.5
H28 C30 H29 109.5
C31 O13 Ba1 142.0(6)
C31 O14 Zn2 121.8(6)
O13 C31 O14 125.2(8)
O13 C31 C32 119.0(8)
O14 C31 C32 115.8(8)
C31 C32 H30 109.5
C31 C32 H31 109.5
H30 C32 H31 109.5
C31 C32 H32 109.5
H30 C32 H32 109.5
H31 C32 H32 109.5
Cl2 C33 Cl1 109.6(17)
Cl2 C33 Cl3 118(2)
Cl1 C33 Cl3 123(3)
Cl2 C33 H33 100.1
Cl1 C33 H33 100.1
Cl3 C33 H33 100.1
C35 C34 H34 109.5
C35 C34 H35 109.5
H34 C34 H35 109.5
C35 C34 H36 109.5
H34 C34 H36 109.5
H35 C34 H36 109.5
O15 C35 C34 116.9(19)
O15 C35 H37 108.1
C34 C35 H37 108.1
O15 C35 H38 108.1
C34 C35 H38 108.1
H37 C35 H38 107.3
C35 O15 C36 126(2)
O15 C36 C37 116(2)
O15 C36 H39 108.4
C37 C36 H39 108.4
O15 C36 H40 108.4
C37 C36 H40 108.4
H39 C36 H40 107.5
C36 C37 H41 109.5
C36 C37 H42 109.5
H41 C37 H42 109.5
C36 C37 H43 109.5
H41 C37 H43 109.5
H42 C37 H43 109.5
C39 C38 H44 109.5
C39 C38 H45 109.5
H44 C38 H45 109.5
C39 C38 H46 109.5
H44 C38 H46 109.5
H45 C38 H46 109.5
O16 C39 C38 110.9(19)
O16 C39 H47 109.5
C38 C39 H47 109.5
O16 C39 H48 109.5
C38 C39 H48 109.5
H47 C39 H48 108.1
C39 O16 C40 117.7(18)
O16 C40 C41 109.6(18)
O16 C40 H49 109.8
C41 C40 H49 109.8
O16 C40 H50 109.8
C41 C40 H50 109.8
H49 C40 H50 108.2
C40 C41 H51 109.5
C40 C41 H52 109.5
H51 C41 H52 109.5
C40 C41 H53 109.5
H51 C41 H53 109.5
H52 C41 H53 109.5

loop_
_geom_bond_atom_site_label_1
_geom_bond_atom_site_label_2
_geom_bond_distance
Ba1 O6 2.648(5)
Ba1 O9 2.667(5)
Ba1 O5 2.679(5)
Ba1 O13 2.699(6)
Ba1 O11 2.701(6)
Ba1 O1 2.718(5)
Ba1 O2 2.731(6)
Ba1 O10 2.872(6)
Ba1 Zn2 3.6167(10)
Ba1 Zn1 3.6467(10)
Zn1 O12 1.989(6)
Zn1 O1 1.991(5)
Zn1 O5 2.033(5)
Zn1 N2 2.104(7)
Zn1 N1 2.169(6)
Zn2 O6 1.970(5)
Zn2 O14 1.983(6)
Zn2 O9 2.038(5)
Zn2 N4 2.090(7)
Zn2 N3 2.162(7)
C1 C2 1.389(11)
C1 C6 1.429(11)
C1 C8 1.455(11)
C2 O1 1.313(9)
C2 C3 1.410(11)
C3 C4 1.347(11)
C3 O2 1.392(10)
C4 C5 1.403(12)
C4 H1 0.9500
C5 C6 1.356(13)
C5 H2 0.9500
C6 H3 0.9500
O2 C7 1.434(10)
C7 H4 0.9800
C7 H5 0.9800
C7 H6 0.9800
C8 N1 1.267(10)
C8 H7 0.9500
N1 O3 1.437(8)
O3 C9 1.428(10)
C9 C10 1.486(13)
C9 H8 0.9900
C9 H9 0.9900
C10 O4 1.440(11)
C10 H10 0.9900
C10 H11 0.9900
O4 N2 1.440(8)
N2 C11 1.307(11)
C11 C12 1.435(11)
C11 H12 0.9500
C12 C13 1.401(11)
C12 C17 1.426(12)
C13 O5 1.301(10)
C13 C14 1.428(11)
C14 O6 1.312(9)
C14 C15 1.403(11)
C15 C16 1.421(12)
C15 C18 1.434(12)
C16 C17 1.342(13)
C16 H13 0.9500
C17 H14 0.9500
C18 N3 1.292(12)
C18 H15 0.9500
N3 O7 1.427(9)
O7 C19 1.432(12)
C19 C20 1.481(14)
C19 H16 0.9900
C19 H17 0.9900
C20 O8 1.432(12)
C20 H18 0.9900
C20 H19 0.9900
O8 N4 1.433(9)
N4 C21 1.297(11)
C21 C22 1.434(12)
C21 H20 0.9500
C22 C27 1.406(12)
C22 C23 1.423(11)
C23 O9 1.312(9)
C23 C24 1.406(12)
C24 C25 1.374(12)
C24 O10 1.389(10)
C25 C26 1.403(13)
C25 H21 0.9500
C26 C27 1.351(14)
C26 H22 0.9500
C27 H23 0.9500
O10 C28 1.407(12)
C28 H24 0.9800
C28 H25 0.9800
C28 H26 0.9800
O11 C29 1.236(10)
O12 C29 1.284(10)
C29 C30 1.499(14)
C30 H27 0.9800
C30 H28 0.9800
C30 H29 0.9800
O13 C31 1.222(10)
O14 C31 1.295(10)
C31 C32 1.524(14)
C32 H30 0.9800
C32 H31 0.9800
C32 H32 0.9800
Cl1 C33 1.741(19)
Cl2 C33 1.740(19)
Cl3 C33 1.753(19)
C33 H33 1.0000
C34 C35 1.475(18)
C34 H34 0.9800
C34 H35 0.9800
C34 H36 0.9800
C35 O15 1.360(17)
C35 H37 0.9900
C35 H38 0.9900
O15 C36 1.368(18)
C36 C37 1.49(2)
C36 H39 0.9900
C36 H40 0.9900
C37 H41 0.9800
C37 H42 0.9800
C37 H43 0.9800
C38 C39 1.530(19)
C38 H44 0.9800
C38 H45 0.9800
C38 H46 0.9800
C39 O16 1.376(18)
C39 H47 0.9900
C39 H48 0.9900
O16 C40 1.421(18)
C40 C41 1.504(19)
C40 H49 0.9900
C40 H50 0.9900
C41 H51 0.9800
C41 H52 0.9800
C41 H53 0.9800

loop_
_geom_torsion_atom_site_label_1
_geom_torsion_atom_site_label_2
_geom_torsion_atom_site_label_3
_geom_torsion_atom_site_label_4
_geom_torsion
O6 Ba1 Zn1 O12 -102.4(2)
O9 Ba1 Zn1 O12 -60.6(3)
O5 Ba1 Zn1 O12 -99.4(3)
O13 Ba1 Zn1 O12 -173.9(2)
O11 Ba1 Zn1 O12 4.1(2)
O1 Ba1 Zn1 O12 115.0(3)
O2 Ba1 Zn1 O12 112.2(2)
O10 Ba1 Zn1 O12 27.2(2)
Zn2 Ba1 Zn1 O12 -100.33(17)
O6 Ba1 Zn1 O1 142.6(3)
O9 Ba1 Zn1 O1 -175.6(3)
O5 Ba1 Zn1 O1 145.5(3)
O13 Ba1 Zn1 O1 71.1(3)
O11 Ba1 Zn1 O1 -110.9(3)
O2 Ba1 Zn1 O1 -2.9(3)
O10 Ba1 Zn1 O1 -87.8(3)
Zn2 Ba1 Zn1 O1 144.7(2)
O6 Ba1 Zn1 O5 -2.9(3)
O9 Ba1 Zn1 O5 38.9(3)
O13 Ba1 Zn1 O5 -74.5(3)
O11 Ba1 Zn1 O5 103.5(3)
O1 Ba1 Zn1 O5 -145.5(3)
O2 Ba1 Zn1 O5 -148.4(3)
O10 Ba1 Zn1 O5 126.7(3)
Zn2 Ba1 Zn1 O5 -0.9(2)
O6 Ba1 Zn1 N2 16.0(3)
O9 Ba1 Zn1 N2 57.8(3)
O5 Ba1 Zn1 N2 18.9(3)
O13 Ba1 Zn1 N2 -55.6(3)
O11 Ba1 Zn1 N2 122.4(3)
O1 Ba1 Zn1 N2 -126.6(3)
O2 Ba1 Zn1 N2 -129.5(3)
O10 Ba1 Zn1 N2 145.6(3)
Zn2 Ba1 Zn1 N2 18.0(2)
O6 Ba1 Zn1 N1 156.4(3)
O9 Ba1 Zn1 N1 -161.8(3)
O5 Ba1 Zn1 N1 159.3(3)
O13 Ba1 Zn1 N1 84.8(3)
O11 Ba1 Zn1 N1 -97.2(3)
O1 Ba1 Zn1 N1 13.7(3)
O2 Ba1 Zn1 N1 10.9(3)
O10 Ba1 Zn1 N1 -74.0(3)
Zn2 Ba1 Zn1 N1 158.4(3)
O9 Ba1 Zn2 O6 -140.8(3)
O5 Ba1 Zn2 O6 -4.3(3)
O13 Ba1 Zn2 O6 115.5(3)
O11 Ba1 Zn2 O6 -72.1(3)
O1 Ba1 Zn2 O6 31.0(3)
O2 Ba1 Zn2 O6 127.6(3)
O10 Ba1 Zn2 O6 -148.1(3)
Zn1 Ba1 Zn2 O6 -3.8(2)
O6 Ba1 Zn2 O14 -122.4(3)
O9 Ba1 Zn2 O14 96.9(3)
O5 Ba1 Zn2 O14 -126.6(2)
O13 Ba1 Zn2 O14 -6.9(3)
O11 Ba1 Zn2 O14 165.6(2)
O1 Ba1 Zn2 O14 -91.4(3)
O2 Ba1 Zn2 O14 5.3(3)
O10 Ba1 Zn2 O14 89.5(2)
Zn1 Ba1 Zn2 O14 -126.16(18)
O6 Ba1 Zn2 O9 140.8(3)
O5 Ba1 Zn2 O9 136.5(3)
O13 Ba1 Zn2 O9 -103.7(3)
O11 Ba1 Zn2 O9 68.7(3)
O1 Ba1 Zn2 O9 171.8(3)
O2 Ba1 Zn2 O9 -91.6(3)
O10 Ba1 Zn2 O9 -7.3(3)
Zn1 Ba1 Zn2 O9 137.0(2)
O6 Ba1 Zn2 N4 116.3(4)
O9 Ba1 Zn2 N4 -24.5(3)
O5 Ba1 Zn2 N4 112.0(3)
O13 Ba1 Zn2 N4 -128.2(3)
O11 Ba1 Zn2 N4 44.2(3)
O1 Ba1 Zn2 N4 147.3(3)
O2 Ba1 Zn2 N4 -116.1(3)
O10 Ba1 Zn2 N4 -31.8(3)
Zn1 Ba1 Zn2 N4 112.5(3)
O6 Ba1 Zn2 N3 -18.7(3)
O9 Ba1 Zn2 N3 -159.5(4)
O5 Ba1 Zn2 N3 -23.0(3)
O13 Ba1 Zn2 N3 96.8(3)
O11 Ba1 Zn2 N3 -90.8(3)
O1 Ba1 Zn2 N3 12.3(3)
O2 Ba1 Zn2 N3 108.9(3)
O10 Ba1 Zn2 N3 -166.8(3)
Zn1 Ba1 Zn2 N3 -22.5(3)
C6 C1 C2 O1 -179.9(8)
C8 C1 C2 O1 -1.4(12)
C6 C1 C2 C3 -1.1(12)
C8 C1 C2 C3 177.5(8)
O1 C2 C3 C4 179.6(8)
C1 C2 C3 C4 0.6(13)
O1 C2 C3 O2 -0.2(11)
C1 C2 C3 O2 -179.2(7)
O2 C3 C4 C5 179.1(8)
C2 C3 C4 C5 -0.7(13)
C3 C4 C5 C6 1.3(13)
C4 C5 C6 C1 -1.7(13)
C2 C1 C6 C5 1.6(12)
C8 C1 C6 C5 -177.0(8)
C1 C2 O1 Zn1 7.4(12)
C3 C2 O1 Zn1 -171.5(6)
C1 C2 O1 Ba1 169.2(6)
C3 C2 O1 Ba1 -9.6(10)
O12 Zn1 O1 C2 91.9(7)
O5 Zn1 O1 C2 -171.0(7)
N2 Zn1 O1 C2 -93.3(8)
N1 Zn1 O1 C2 -4.9(7)
Ba1 Zn1 O1 C2 164.9(8)
O12 Zn1 O1 Ba1 -73.0(2)
O5 Zn1 O1 Ba1 24.1(2)
N2 Zn1 O1 Ba1 101.8(3)
N1 Zn1 O1 Ba1 -169.8(2)
O6 Ba1 O1 C2 150.2(5)
O9 Ba1 O1 C2 -131.6(19)
O5 Ba1 O1 C2 172.9(6)
O13 Ba1 O1 C2 65.7(6)
O11 Ba1 O1 C2 -111.3(6)
O2 Ba1 O1 C2 9.9(5)
O10 Ba1 O1 C2 -48.9(6)
Zn2 Ba1 O1 C2 132.2(5)
Zn1 Ba1 O1 C2 -166.7(7)
O6 Ba1 O1 Zn1 -43.1(3)
O9 Ba1 O1 Zn1 35(2)
O5 Ba1 O1 Zn1 -20.47(19)
O13 Ba1 O1 Zn1 -127.6(2)
O11 Ba1 O1 Zn1 55.4(2)
O2 Ba1 O1 Zn1 176.6(3)
O10 Ba1 O1 Zn1 117.8(2)
Zn2 Ba1 O1 Zn1 -61.1(3)
C4 C3 O2 C7 1.5(13)
C2 C3 O2 C7 -178.7(8)
C4 C3 O2 Ba1 -169.9(7)
C2 C3 O2 Ba1 9.9(10)
O6 Ba1 O2 C3 -102.0(6)
O9 Ba1 O2 C3 166.5(6)
O5 Ba1 O2 C3 -27.1(7)
O13 Ba1 O2 C3 -139.6(6)
O11 Ba1 O2 C3 47.8(6)
O1 Ba1 O2 C3 -10.0(6)
O10 Ba1 O2 C3 124.5(6)
Zn2 Ba1 O2 C3 -150.0(5)
Zn1 Ba1 O2 C3 -8.2(6)
O6 Ba1 O2 C7 86.6(7)
O9 Ba1 O2 C7 -5.0(7)
O5 Ba1 O2 C7 161.5(6)
O13 Ba1 O2 C7 49.0(6)
O11 Ba1 O2 C7 -123.6(6)
O1 Ba1 O2 C7 178.6(7)
O10 Ba1 O2 C7 -46.9(6)
Zn2 Ba1 O2 C7 38.5(7)
Zn1 Ba1 O2 C7 -179.6(6)
C2 C1 C8 N1 -6.6(13)
C6 C1 C8 N1 172.0(8)
C1 C8 N1 O3 -174.5(7)
C1 C8 N1 Zn1 8.1(12)
O12 Zn1 N1 C8 -111.0(7)
O1 Zn1 N1 C8 -2.7(7)
O5 Zn1 N1 C8 63.2(13)
N2 Zn1 N1 C8 137.0(7)
Ba1 Zn1 N1 C8 -12.8(8)
O12 Zn1 N1 O3 72.0(6)
O1 Zn1 N1 O3 -179.8(6)
O5 Zn1 N1 O3 -113.9(9)
N2 Zn1 N1 O3 -40.0(6)
Ba1 Zn1 N1 O3 170.2(5)
C8 N1 O3 C9 168.4(7)
Zn1 N1 O3 C9 -14.1(9)
N1 O3 C9 C10 96.7(8)
O3 C9 C10 O4 -50.9(10)
C9 C10 O4 N2 -62.5(9)
C10 O4 N2 C11 -120.3(7)
C10 O4 N2 Zn1 75.7(7)
O12 Zn1 N2 C11 100.0(7)
O1 Zn1 N2 C11 -74.7(8)
O5 Zn1 N2 C11 4.6(7)
N1 Zn1 N2 C11 -160.6(7)
Ba1 Zn1 N2 C11 -9.0(8)
O12 Zn1 N2 O4 -99.6(5)
O1 Zn1 N2 O4 85.7(6)
O5 Zn1 N2 O4 165.0(6)
N1 Zn1 N2 O4 -0.3(6)
Ba1 Zn1 N2 O4 151.3(4)
O4 N2 C11 C12 -168.0(7)
Zn1 N2 C11 C12 -5.6(12)
N2 C11 C12 C13 5.3(13)
N2 C11 C12 C17 178.7(8)
C17 C12 C13 O5 -179.3(7)
C11 C12 C13 O5 -6.1(12)
C17 C12 C13 C14 -2.5(11)
C11 C12 C13 C14 170.7(7)
O5 C13 C14 O6 -0.7(10)
C12 C13 C14 O6 -177.6(7)
O5 C13 C14 C15 179.6(7)
C12 C13 C14 C15 2.7(11)
O6 C14 C15 C16 179.3(8)
C13 C14 C15 C16 -1.0(12)
O6 C14 C15 C18 3.4(13)
C13 C14 C15 C18 -176.9(8)
C14 C15 C16 C17 -1.0(14)
C18 C15 C16 C17 175.2(9)
C15 C16 C17 C12 1.2(14)
C13 C12 C17 C16 0.6(13)
C11 C12 C17 C16 -172.9(8)
C12 C13 O5 Zn1 8.1(12)
C14 C13 O5 Zn1 -168.7(5)
C12 C13 O5 Ba1 163.7(6)
C14 C13 O5 Ba1 -13.1(9)
O12 Zn1 O5 C13 -117.1(7)
O1 Zn1 O5 C13 134.4(7)
N2 Zn1 O5 C13 -6.3(7)
N1 Zn1 O5 C13 68.7(12)
Ba1 Zn1 O5 C13 158.9(8)
O12 Zn1 O5 Ba1 84.0(2)
O1 Zn1 O5 Ba1 -24.5(2)
N2 Zn1 O5 Ba1 -165.1(2)
N1 Zn1 O5 Ba1 -90.1(9)
O6 Ba1 O5 C13 13.8(5)
O9 Ba1 O5 C13 41.4(6)
O13 Ba1 O5 C13 -37.3(6)
O11 Ba1 O5 C13 136.5(6)
O1 Ba1 O5 C13 -142.8(6)
O2 Ba1 O5 C13 -126.6(5)
O10 Ba1 O5 C13 106.8(6)
Zn2 Ba1 O5 C13 16.4(5)
Zn1 Ba1 O5 C13 -162.8(7)
O6 Ba1 O5 Zn1 176.6(3)
O9 Ba1 O5 Zn1 -155.79(19)
O13 Ba1 O5 Zn1 125.5(2)
O11 Ba1 O5 Zn1 -60.7(2)
O1 Ba1 O5 Zn1 20.04(18)
O2 Ba1 O5 Zn1 36.2(3)
O10 Ba1 O5 Zn1 -90.3(3)
Zn2 Ba1 O5 Zn1 179.28(19)
C15 C14 O6 Zn2 1.2(12)
C13 C14 O6 Zn2 -178.5(5)
C15 C14 O6 Ba1 -165.8(6)
C13 C14 O6 Ba1 14.5(9)
O14 Zn2 O6 C14 -101.5(7)
O9 Zn2 O6 C14 163.8(7)
N4 Zn2 O6 C14 84.5(8)
N3 Zn2 O6 C14 -3.3(7)
Ba1 Zn2 O6 C14 -168.8(8)
O14 Zn2 O6 Ba1 67.2(3)
O9 Zn2 O6 Ba1 -27.5(2)
N4 Zn2 O6 Ba1 -106.7(3)
N3 Zn2 O6 Ba1 165.5(3)
O9 Ba1 O6 C14 -165.9(6)
O5 Ba1 O6 C14 -14.4(5)
O13 Ba1 O6 C14 118.7(6)
O11 Ba1 O6 C14 -69.4(6)
O1 Ba1 O6 C14 9.0(6)
O2 Ba1 O6 C14 80.4(6)
O10 Ba1 O6 C14 -153.4(5)
Zn2 Ba1 O6 C14 170.6(7)
Zn1 Ba1 O6 C14 -12.5(6)
O9 Ba1 O6 Zn2 23.5(2)
O5 Ba1 O6 Zn2 175.0(3)
O13 Ba1 O6 Zn2 -51.9(2)
O11 Ba1 O6 Zn2 120.0(2)
O1 Ba1 O6 Zn2 -161.58(19)
O2 Ba1 O6 Zn2 -90.2(3)
O10 Ba1 O6 Zn2 36.1(3)
Zn1 Ba1 O6 Zn2 176.87(19)
C14 C15 C18 N3 -4.1(14)
C16 C15 C18 N3 179.8(9)
C15 C18 N3 O7 176.6(8)
C15 C18 N3 Zn2 0.6(13)
O6 Zn2 N3 C18 2.3(7)
O14 Zn2 N3 C18 115.5(8)
O9 Zn2 N3 C18 -51.6(13)
N4 Zn2 N3 C18 -131.0(8)
Ba1 Zn2 N3 C18 15.6(9)
O6 Zn2 N3 O7 -173.1(6)
O14 Zn2 N3 O7 -59.9(6)
O9 Zn2 N3 O7 133.0(8)
N4 Zn2 N3 O7 53.6(6)
Ba1 Zn2 N3 O7 -159.8(5)
C18 N3 O7 C19 178.7(8)
Zn2 N3 O7 C19 -5.2(9)
N3 O7 C19 C20 -85.8(9)
O7 C19 C20 O8 57.0(11)
C19 C20 O8 N4 58.7(11)
C20 O8 N4 C21 117.3(8)
C20 O8 N4 Zn2 -76.6(8)
O6 Zn2 N4 C21 79.4(8)
O14 Zn2 N4 C21 -94.5(8)
O9 Zn2 N4 C21 0.0(8)
N3 Zn2 N4 C21 164.1(8)
Ba1 Zn2 N4 C21 17.6(9)
O6 Zn2 N4 O8 -83.7(6)
O14 Zn2 N4 O8 102.4(6)
O9 Zn2 N4 O8 -163.1(6)
N3 Zn2 N4 O8 1.1(6)
Ba1 Zn2 N4 O8 -145.5(5)
O8 N4 C21 C22 173.4(7)
Zn2 N4 C21 C22 9.2(13)
N4 C21 C22 C27 172.8(8)
N4 C21 C22 C23 -12.0(13)
C27 C22 C23 O9 178.2(7)
C21 C22 C23 O9 3.1(12)
C27 C22 C23 C24 -0.5(11)
C21 C22 C23 C24 -175.7(7)
O9 C23 C24 C25 -179.9(8)
C22 C23 C24 C25 -1.1(12)
O9 C23 C24 O10 -1.7(11)
C22 C23 C24 O10 177.1(7)
O10 C24 C25 C26 -177.3(8)
C23 C24 C25 C26 0.7(14)
C24 C25 C26 C27 1.5(14)
C25 C26 C27 C22 -3.2(14)
C23 C22 C27 C26 2.7(13)
C21 C22 C27 C26 178.1(8)
C24 C23 O9 Zn2 -173.0(6)
C22 C23 O9 Zn2 8.3(12)
C24 C23 O9 Ba1 19.8(10)
C22 C23 O9 Ba1 -159.0(6)
O6 Zn2 O9 C23 -142.7(7)
O14 Zn2 O9 C23 103.9(7)
N4 Zn2 O9 C23 -8.6(7)
N3 Zn2 O9 C23 -89.0(11)
Ba1 Zn2 O9 C23 -169.7(8)
O6 Zn2 O9 Ba1 27.0(2)
O14 Zn2 O9 Ba1 -86.4(2)
N4 Zn2 O9 Ba1 161.1(3)
N3 Zn2 O9 Ba1 80.7(9)
O6 Ba1 O9 C23 147.9(7)
O5 Ba1 O9 C23 121.1(6)
O13 Ba1 O9 C23 -129.4(6)
O11 Ba1 O9 C23 47.5(6)
O1 Ba1 O9 C23 67(2)
O2 Ba1 O9 C23 -72.2(7)
O10 Ba1 O9 C23 -18.5(6)
Zn2 Ba1 O9 C23 170.4(8)
Zn1 Ba1 O9 C23 98.8(6)
O6 Ba1 O9 Zn2 -22.5(2)
O5 Ba1 O9 Zn2 -49.4(3)
O13 Ba1 O9 Zn2 60.1(2)
O11 Ba1 O9 Zn2 -123.0(2)
O1 Ba1 O9 Zn2 -103(2)
O2 Ba1 O9 Zn2 117.4(2)
O10 Ba1 O9 Zn2 171.1(3)
Zn1 Ba1 O9 Zn2 -71.7(3)
C25 C24 O10 C28 5.5(14)
C23 C24 O10 C28 -172.7(9)
C25 C24 O10 Ba1 164.0(7)
C23 C24 O10 Ba1 -14.2(9)
O6 Ba1 O10 C24 2.6(6)
O9 Ba1 O10 C24 15.9(5)
O5 Ba1 O10 C24 -70.2(7)
O13 Ba1 O10 C24 77.7(6)
O11 Ba1 O10 C24 -98.5(6)
O1 Ba1 O10 C24 -158.6(5)
O2 Ba1 O10 C24 155.3(6)
Zn2 Ba1 O10 C24 20.8(6)
Zn1 Ba1 O10 C24 -118.4(5)
O6 Ba1 O10 C28 160.5(8)
O9 Ba1 O10 C28 173.9(9)
O5 Ba1 O10 C28 87.7(8)
O13 Ba1 O10 C28 -124.4(8)
O11 Ba1 O10 C28 59.4(8)
O1 Ba1 O10 C28 -0.6(9)
O2 Ba1 O10 C28 -46.8(8)
Zn2 Ba1 O10 C28 178.8(8)
Zn1 Ba1 O10 C28 39.6(9)
O6 Ba1 O11 C29 76.0(9)
O9 Ba1 O11 C29 139.6(9)
O5 Ba1 O11 C29 27.5(9)
O13 Ba1 O11 C29 161.5(12)
O1 Ba1 O11 C29 -38.7(9)
O2 Ba1 O11 C29 -86.9(9)
O10 Ba1 O11 C29 -169.9(9)
Zn2 Ba1 O11 C29 107.6(9)
Zn1 Ba1 O11 C29 -7.1(9)
O1 Zn1 O12 C29 39.3(7)
O5 Zn1 O12 C29 -51.2(6)
N2 Zn1 O12 C29 -137.2(6)
N1 Zn1 O12 C29 127.3(6)
Ba1 Zn1 O12 C29 -5.3(6)
Ba1 O11 C29 O12 6.1(15)
Ba1 O11 C29 C30 -171.9(8)
Zn1 O12 C29 O11 2.5(12)
Zn1 O12 C29 C30 -179.5(7)
O6 Ba1 O13 C31 48.4(10)
O9 Ba1 O13 C31 -16.5(9)
O5 Ba1 O13 C31 92.3(10)
O11 Ba1 O13 C31 -39(2)
O1 Ba1 O13 C31 162.0(9)
O2 Ba1 O13 C31 -152.6(10)
O10 Ba1 O13 C31 -67.4(10)
Zn2 Ba1 O13 C31 18.5(9)
Zn1 Ba1 O13 C31 128.1(9)
O6 Zn2 O14 C31 -36.9(7)
O9 Zn2 O14 C31 50.9(7)
N4 Zn2 O14 C31 138.3(7)
N3 Zn2 O14 C31 -125.5(7)
Ba1 Zn2 O14 C31 4.4(7)
Ba1 O13 C31 O14 -22.9(16)
Ba1 O13 C31 C32 154.8(8)
Zn2 O14 C31 O13 5.8(13)
Zn2 O14 C31 C32 -171.9(7)
C34 C35 O15 C36 -177(4)
C35 O15 C36 C37 -166(8)
C38 C39 O16 C40 179(3)
C39 O16 C40 C41 165(4)
